data_4077238
loop_
_publ_author_name
'Izod, Keith'
'Clegg, William'
'Liddle, Stephen T.'

_publ_section_title
;
 The First Structurally Authenticated Rb&#x2212;PR3and
 Cs&#x2212;PR3Contacts. Synthesis and Crystal Structures of
 [Rb{(Me3Si)2CP(C6H4-2-CH2NMe2)2}]nand
 [Cs{(Me3Si)2CP(C6H4-2-CH2NMe2)2}(toluene)]n
;
_journal_issue 3
_journal_name_full Organometallics
_journal_page_first 367
_journal_paper_doi 10.1021/om0008732
_journal_volume 20
_journal_year 2001
_chemical_formula_sum 'C25 H42 N2 P Rb Si2'
_chemical_formula_weight 543.23
_chemical_name_systematic
;
 ?
;
_space_group_IT_number 14
_symmetry_cell_setting monoclinic
_symmetry_space_group_name_Hall '-P 2yn'
_symmetry_space_group_name_H-M 'P 1 21/n 1'
_atom_sites_solution_hydrogens geom
_atom_sites_solution_primary direct
_atom_sites_solution_secondary difmap
_audit_creation_method SHELXL-97
_cell_angle_alpha 90.00
_cell_angle_beta 93.565(2)
_cell_angle_gamma 90.00
_cell_formula_units_Z 4
_cell_length_a 9.9751(7)
_cell_length_b 17.7100(12)
_cell_length_c 15.9534(11)
_cell_measurement_reflns_used 8185
_cell_measurement_temperature 160(2)
_cell_measurement_theta_max 28.51
_cell_measurement_theta_min 2.30
_cell_volume 2812.9(3)
_computing_cell_refinement 'Siemens Saint'
_computing_data_collection 'Siemens SMART'
_computing_data_reduction 'Siemens SAINT'
_computing_molecular_graphics 'Siemens SHELXTL'
_computing_publication_material 'SHELXTL and local programs'
_computing_structure_refinement 'Siemens SHELXTL'
_computing_structure_solution 'Siemens SHELXTL'
_diffrn_ambient_temperature 160(2)
_diffrn_measured_fraction_theta_full 0.996
_diffrn_measured_fraction_theta_max 0.917
_diffrn_measurement_device_type 'Siemens SMART CCD diffractometer'
_diffrn_measurement_method '\w rotation with narrow frames'
_diffrn_radiation_monochromator graphite
_diffrn_radiation_source 'fine-focus sealed tube'
_diffrn_radiation_type MoK\a
_diffrn_radiation_wavelength 0.71073
_diffrn_reflns_av_R_equivalents 0.0529
_diffrn_reflns_av_sigmaI/netI 0.0782
_diffrn_reflns_limit_h_max 13
_diffrn_reflns_limit_h_min -13
_diffrn_reflns_limit_k_max 22
_diffrn_reflns_limit_k_min -22
_diffrn_reflns_limit_l_max 13
_diffrn_reflns_limit_l_min -21
_diffrn_reflns_number 16946
_diffrn_reflns_theta_full 26.00
_diffrn_reflns_theta_max 28.59
_diffrn_reflns_theta_min 1.72
_diffrn_standards_decay_% 0
_diffrn_standards_number 0
_exptl_absorpt_coefficient_mu 1.917
_exptl_absorpt_correction_T_max 0.5187
_exptl_absorpt_correction_T_min 0.3946
_exptl_absorpt_correction_type empirical
_exptl_crystal_colour yellow
_exptl_crystal_density_diffrn 1.283
_exptl_crystal_density_method 'not measured'
_exptl_crystal_description block
_exptl_crystal_F_000 1144
_exptl_crystal_size_max 0.54
_exptl_crystal_size_mid 0.46
_exptl_crystal_size_min 0.44
_refine_diff_density_max 0.423
_refine_diff_density_min -0.400
_refine_diff_density_rms 0.083
_refine_ls_extinction_coef 0.0011(3)
_refine_ls_extinction_expression Fc^*^=kFc[1+0.001xFc^2^\l^3^/sin(2\q)]^-1/4^
_refine_ls_extinction_method SHELXL
_refine_ls_goodness_of_fit_ref 0.967
_refine_ls_hydrogen_treatment mixed
_refine_ls_matrix_type full
_refine_ls_number_parameters 291
_refine_ls_number_reflns 6601
_refine_ls_number_restraints 0
_refine_ls_restrained_S_all 0.967
_refine_ls_R_factor_all 0.0838
_refine_ls_R_factor_gt 0.0421
_refine_ls_shift/su_max 0.001
_refine_ls_shift/su_mean 0.000
_refine_ls_structure_factor_coef Fsqd
_refine_ls_weighting_details 'calc w=1/[\s^2^(Fo^2^)+(0.0414P)^2^+0.0000P] where P=(Fo^2^+2Fc^2^)/3'
_refine_ls_weighting_scheme calc
_refine_ls_wR_factor_gt 0.0820
_refine_ls_wR_factor_ref 0.0943
_reflns_number_gt 4415
_reflns_number_total 6601
_reflns_threshold_expression >2sigma(I)
_cod_data_source_file om0008732.cif
_cod_data_source_block ki56
_cod_original_sg_symbol_H-M P2(1)/n
_cod_database_code 4077238

loop_
_symmetry_equiv_pos_as_xyz
'x, y, z'
'-x+1/2, y+1/2, -z+1/2'
'-x, -y, -z'
'x-1/2, -y-1/2, z-1/2'

loop_
_atom_site_label
_atom_site_type_symbol
_atom_site_fract_x
_atom_site_fract_y
_atom_site_fract_z
_atom_site_U_iso_or_equiv
_atom_site_adp_type
_atom_site_occupancy
_atom_site_symmetry_multiplicity
_atom_site_calc_flag
_atom_site_refinement_flags
Rb Rb 0.08206(3) 0.171598(17) 0.017938(19) 0.02717(10) Uani 1 1 d .
P P -0.14843(7) 0.12849(4) 0.15372(5) 0.01662(16) Uani 1 1 d .
C1 C -0.1279(3) 0.11087(15) 0.26179(17) 0.0193(6) Uani 1 1 d .
Si1 Si 0.04216(8) 0.11839(5) 0.30967(5) 0.0246(2) Uani 1 1 d .
C2 C 0.1121(3) 0.02999(19) 0.3615(2) 0.0413(9) Uani 1 1 d .
H2A H 0.0607 0.0178 0.4101 0.062 Uiso 1 1 calc R
H2B H 0.2065 0.0381 0.3800 0.062 Uiso 1 1 calc R
H2C H 0.1053 -0.0119 0.3213 0.062 Uiso 1 1 calc R
C3 C 0.0582(4) 0.1944(2) 0.3932(2) 0.0412(9) Uani 1 1 d .
H3A H 0.0352 0.2435 0.3679 0.062 Uiso 1 1 calc R
H3B H 0.1508 0.1957 0.4177 0.062 Uiso 1 1 calc R
H3C H -0.0031 0.1833 0.4373 0.062 Uiso 1 1 calc R
C4 C 0.1728(3) 0.14397(18) 0.2338(2) 0.0309(8) Uani 1 1 d .
H4A H 0.1751 0.1051 0.1902 0.046 Uiso 1 1 calc R
H4B H 0.2611 0.1473 0.2641 0.046 Uiso 1 1 calc R
H4C H 0.1501 0.1928 0.2077 0.046 Uiso 1 1 calc R
Si2 Si -0.26466(9) 0.10799(4) 0.33230(5) 0.02278(19) Uani 1 1 d .
C5 C -0.2146(3) 0.05852(17) 0.43399(19) 0.0330(8) Uani 1 1 d .
H5A H -0.1836 0.0073 0.4221 0.050 Uiso 1 1 calc R
H5B H -0.2921 0.0558 0.4687 0.050 Uiso 1 1 calc R
H5C H -0.1420 0.0867 0.4641 0.050 Uiso 1 1 calc R
C6 C -0.4251(3) 0.05892(18) 0.2941(2) 0.0344(8) Uani 1 1 d .
H6A H -0.4618 0.0833 0.2425 0.052 Uiso 1 1 calc R
H6B H -0.4906 0.0623 0.3373 0.052 Uiso 1 1 calc R
H6C H -0.4063 0.0057 0.2828 0.052 Uiso 1 1 calc R
C7 C -0.3215(4) 0.20425(17) 0.3655(2) 0.0362(8) Uani 1 1 d .
H7A H -0.2467 0.2304 0.3959 0.054 Uiso 1 1 calc R
H7B H -0.3961 0.1989 0.4022 0.054 Uiso 1 1 calc R
H7C H -0.3512 0.2336 0.3157 0.054 Uiso 1 1 calc R
C8 C -0.2820(3) 0.20214(15) 0.14140(17) 0.0180(6) Uani 1 1 d .
C9 C -0.4187(3) 0.18458(16) 0.12679(18) 0.0218(6) Uani 1 1 d .
H9 H -0.4439 0.1335 0.1167 0.026 Uiso 1 1 calc R
C10 C -0.5180(3) 0.23920(17) 0.12654(19) 0.0270(7) Uani 1 1 d .
H10 H -0.6097 0.2253 0.1168 0.032 Uiso 1 1 calc R
C11 C -0.4839(3) 0.31370(17) 0.1405(2) 0.0305(8) Uani 1 1 d .
H11 H -0.5516 0.3514 0.1410 0.037 Uiso 1 1 calc R
C12 C -0.3503(3) 0.33292(16) 0.15375(19) 0.0266(7) Uani 1 1 d .
H12 H -0.3271 0.3844 0.1629 0.032 Uiso 1 1 calc R
C13 C -0.2479(3) 0.27907(16) 0.15415(17) 0.0212(6) Uani 1 1 d .
C14 C -0.1047(3) 0.30535(16) 0.17108(19) 0.0241(7) Uani 1 1 d .
H14A H -0.1059 0.3545 0.2005 0.029 Uiso 1 1 calc R
H14B H -0.0575 0.2688 0.2095 0.029 Uiso 1 1 calc R
N1 N -0.0266(2) 0.31399(13) 0.09596(15) 0.0238(6) Uani 1 1 d .
C15 C 0.1060(3) 0.34472(18) 0.1221(2) 0.0363(8) Uani 1 1 d .
H15A H 0.1603 0.3487 0.0732 0.054 Uiso 1 1 calc R
H15B H 0.1508 0.3111 0.1638 0.054 Uiso 1 1 calc R
H15C H 0.0955 0.3949 0.1468 0.054 Uiso 1 1 calc R
C16 C -0.0923(3) 0.36711(19) 0.0363(2) 0.0358(8) Uani 1 1 d .
H16A H -0.0991 0.4167 0.0631 0.054 Uiso 1 1 calc R
H16B H -0.1824 0.3486 0.0191 0.054 Uiso 1 1 calc R
H16C H -0.0392 0.3716 -0.0131 0.054 Uiso 1 1 calc R
C17 C -0.2360(3) 0.04516(15) 0.10237(17) 0.0176(6) Uani 1 1 d .
C18 C -0.2420(3) -0.02033(15) 0.14995(19) 0.0226(6) Uani 1 1 d .
H18 H -0.2047 -0.0197 0.2062 0.027 Uiso 1 1 calc R
C19 C -0.2999(3) -0.08620(16) 0.1191(2) 0.0253(7) Uani 1 1 d .
H19 H -0.3025 -0.1297 0.1538 0.030 Uiso 1 1 calc R
C20 C -0.3544(3) -0.08855(16) 0.0370(2) 0.0264(7) Uani 1 1 d .
H20 H -0.3979 -0.1328 0.0155 0.032 Uiso 1 1 calc R
C21 C -0.3442(3) -0.02530(17) -0.01288(19) 0.0254(7) Uani 1 1 d .
H21 H -0.3789 -0.0273 -0.0697 0.031 Uiso 1 1 calc R
C22 C -0.2843(3) 0.04161(16) 0.01769(18) 0.0208(6) Uani 1 1 d .
C23 C -0.2765(3) 0.10696(17) -0.04282(18) 0.0236(7) Uani 1 1 d .
H23A H -0.3501 0.1018 -0.0870 0.028 Uiso 1 1 calc R
H23B H -0.2915 0.1545 -0.0121 0.028 Uiso 1 1 calc R
N2 N -0.1479(2) 0.11301(14) -0.08358(15) 0.0265(6) Uani 1 1 d .
C24 C -0.1222(3) 0.0456(2) -0.1322(2) 0.0449(9) Uani 1 1 d .
H24A H -0.1991 0.0360 -0.1721 0.067 Uiso 1 1 calc R
H24B H -0.1091 0.0024 -0.0943 0.067 Uiso 1 1 calc R
H24C H -0.0413 0.0532 -0.1630 0.067 Uiso 1 1 calc R
C25 C -0.1544(4) 0.17826(19) -0.1400(2) 0.0392(8) Uani 1 1 d .
H25A H -0.0694 0.1829 -0.1674 0.059 Uiso 1 1 calc R
H25B H -0.1698 0.2242 -0.1077 0.059 Uiso 1 1 calc R
H25C H -0.2282 0.1714 -0.1828 0.059 Uiso 1 1 calc R

loop_
_atom_site_aniso_label
_atom_site_aniso_U_11
_atom_site_aniso_U_22
_atom_site_aniso_U_33
_atom_site_aniso_U_23
_atom_site_aniso_U_13
_atom_site_aniso_U_12
Rb 0.02599(16) 0.03145(17) 0.02498(17) 0.00171(14) 0.00880(12) 0.00001(13)
P 0.0183(4) 0.0174(4) 0.0143(4) 0.0000(3) 0.0031(3) 0.0006(3)
C1 0.0256(15) 0.0186(14) 0.0135(15) 0.0018(12) -0.0008(12) -0.0011(12)
Si1 0.0264(5) 0.0268(4) 0.0202(4) 0.0032(4) -0.0026(4) -0.0015(4)
C2 0.045(2) 0.043(2) 0.035(2) 0.0148(17) -0.0036(17) 0.0071(17)
C3 0.045(2) 0.046(2) 0.032(2) -0.0065(17) -0.0031(17) -0.0116(17)
C4 0.0255(17) 0.0333(17) 0.0334(19) 0.0018(15) -0.0021(14) -0.0014(14)
Si2 0.0323(5) 0.0197(4) 0.0172(4) 0.0002(3) 0.0077(4) -0.0013(3)
C5 0.050(2) 0.0305(18) 0.0196(17) 0.0033(14) 0.0097(15) -0.0026(15)
C6 0.0350(19) 0.040(2) 0.0291(19) 0.0038(16) 0.0106(15) -0.0041(15)
C7 0.051(2) 0.0266(17) 0.034(2) 0.0014(15) 0.0230(17) 0.0011(16)
C8 0.0239(15) 0.0190(14) 0.0115(14) -0.0011(11) 0.0047(12) 0.0013(12)
C9 0.0223(15) 0.0246(16) 0.0187(15) -0.0008(12) 0.0029(12) -0.0003(12)
C10 0.0229(16) 0.0328(17) 0.0254(17) -0.0001(14) 0.0018(13) 0.0044(13)
C11 0.0280(18) 0.0311(18) 0.0331(19) 0.0008(15) 0.0071(14) 0.0124(14)
C12 0.0380(18) 0.0170(15) 0.0253(17) -0.0023(13) 0.0051(14) 0.0036(14)
C13 0.0278(16) 0.0226(15) 0.0136(15) 0.0009(12) 0.0041(12) -0.0016(13)
C14 0.0325(17) 0.0178(14) 0.0220(16) -0.0022(13) 0.0022(13) -0.0041(13)
N1 0.0246(13) 0.0223(13) 0.0250(14) 0.0010(11) 0.0060(11) 0.0003(10)
C15 0.0307(18) 0.0314(18) 0.047(2) 0.0046(16) 0.0038(16) -0.0085(14)
C16 0.0373(19) 0.0385(19) 0.033(2) 0.0074(16) 0.0120(16) 0.0044(16)
C17 0.0157(14) 0.0195(14) 0.0177(15) -0.0030(12) 0.0022(12) 0.0021(11)
C18 0.0252(16) 0.0216(15) 0.0214(16) -0.0021(13) 0.0047(13) 0.0022(12)
C19 0.0318(17) 0.0157(14) 0.0296(18) -0.0018(13) 0.0107(14) 0.0000(13)
C20 0.0232(16) 0.0225(16) 0.0341(19) -0.0102(14) 0.0059(14) -0.0016(13)
C21 0.0203(15) 0.0330(17) 0.0225(17) -0.0093(14) -0.0019(13) 0.0042(13)
C22 0.0181(15) 0.0224(15) 0.0222(16) 0.0002(12) 0.0026(12) 0.0040(12)
C23 0.0258(16) 0.0306(17) 0.0144(15) -0.0011(13) 0.0005(12) 0.0043(13)
N2 0.0281(14) 0.0317(15) 0.0203(14) 0.0011(12) 0.0055(11) 0.0028(11)
C24 0.042(2) 0.050(2) 0.046(2) -0.0070(19) 0.0237(18) 0.0036(18)
C25 0.045(2) 0.043(2) 0.0300(19) 0.0105(17) 0.0083(16) -0.0023(17)

loop_
_atom_type_symbol
_atom_type_description
_atom_type_scat_dispersion_real
_atom_type_scat_dispersion_imag
_atom_type_scat_source
C C 0.0033 0.0016 'International Tables Vol C Tables 4.2.6.8 and 6.1.1.4'
H H 0.0000 0.0000 'International Tables Vol C Tables 4.2.6.8 and 6.1.1.4'
N N 0.0061 0.0033 'International Tables Vol C Tables 4.2.6.8 and 6.1.1.4'
Si Si 0.0817 0.0704 'International Tables Vol C Tables 4.2.6.8 and 6.1.1.4'
P P 0.1023 0.0942 'International Tables Vol C Tables 4.2.6.8 and 6.1.1.4'
Rb Rb -0.9393 2.9676 'International Tables Vol C Tables 4.2.6.8 and 6.1.1.4'

loop_
_geom_angle_atom_site_label_1
_geom_angle_atom_site_label_2
_geom_angle_atom_site_label_3
_geom_angle
_geom_angle_site_symmetry_1
_geom_angle_site_symmetry_3
N2 Rb N1 103.56(7) . .
N2 Rb C20 109.28(7) . 3
N1 Rb C20 144.00(7) . 3
N2 Rb P 74.32(5) . .
N1 Rb P 69.35(5) . .
C20 Rb P 133.62(6) 3 .
N2 Rb C7 94.55(8) . 4_665
N1 Rb C7 83.25(7) . 4_665
C20 Rb C7 79.90(8) 3 4_665
P Rb C7 146.42(6) . 4_665
N2 Rb C19 89.82(7) . 3
N1 Rb C19 149.34(7) . 3
C20 Rb C19 23.20(7) 3 3
P Rb C19 141.30(5) . 3
C7 Rb C19 68.10(7) 4_665 3
N2 Rb C21 105.81(7) . 3
N1 Rb C21 149.67(6) . 3
C20 Rb C21 21.85(7) 3 3
P Rb C21 111.78(5) . 3
C7 Rb C21 101.70(7) 4_665 3
C19 Rb C21 38.53(7) 3 3
C1 P C8 105.49(13) . .
C1 P C17 108.19(13) . .
C8 P C17 101.18(12) . .
C1 P Rb 129.46(10) . .
C8 P Rb 106.70(9) . .
C17 P Rb 102.52(9) . .
P C1 Si2 124.53(16) . .
P C1 Si1 116.63(16) . .
Si2 C1 Si1 117.17(15) . .
C1 Si1 C2 115.65(14) . .
C1 Si1 C4 114.25(13) . .
C2 Si1 C4 103.26(15) . .
C1 Si1 C3 112.51(15) . .
C2 Si1 C3 105.60(16) . .
C4 Si1 C3 104.43(15) . .
C1 Si2 C7 113.49(14) . .
C1 Si2 C5 112.10(14) . .
C7 Si2 C5 104.29(15) . .
C1 Si2 C6 117.77(14) . .
C7 Si2 C6 104.09(15) . .
C5 Si2 C6 103.75(15) . .
C9 C8 C13 117.3(2) . .
C9 C8 P 122.8(2) . .
C13 C8 P 119.6(2) . .
C10 C9 C8 122.2(3) . .
C11 C10 C9 119.9(3) . .
C10 C11 C12 119.2(3) . .
C11 C12 C13 122.1(3) . .
C12 C13 C8 119.1(3) . .
C12 C13 C14 118.3(3) . .
C8 C13 C14 122.6(3) . .
N1 C14 C13 115.3(2) . .
C16 N1 C15 107.8(2) . .
C16 N1 C14 110.9(2) . .
C15 N1 C14 108.6(2) . .
C16 N1 Rb 115.05(19) . .
C15 N1 Rb 94.93(17) . .
C14 N1 Rb 117.73(16) . .
C18 C17 C22 117.6(3) . .
C18 C17 P 116.9(2) . .
C22 C17 P 125.2(2) . .
C19 C18 C17 122.9(3) . .
C18 C19 C20 119.6(3) . .
C18 C19 Rb 108.93(19) . 3
C20 C19 Rb 67.75(16) . 3
C21 C20 C19 118.8(3) . .
C21 C20 Rb 96.81(18) . 3
C19 C20 Rb 89.05(17) . 3
C20 C21 C22 122.0(3) . .
C20 C21 Rb 61.33(16) . 3
C22 C21 Rb 108.32(17) . 3
C21 C22 C17 119.0(3) . .
C21 C22 C23 117.6(3) . .
C17 C22 C23 123.4(2) . .
N2 C23 C22 114.7(2) . .
C24 N2 C25 108.8(3) . .
C24 N2 C23 111.2(2) . .
C25 N2 C23 108.8(2) . .
C24 N2 Rb 115.47(19) . .
C25 N2 Rb 93.67(18) . .
C23 N2 Rb 117.12(17) . .

loop_
_geom_bond_atom_site_label_1
_geom_bond_atom_site_label_2
_geom_bond_distance
_geom_bond_site_symmetry_2
Rb N2 2.915(2) .
Rb N1 3.042(2) .
Rb C20 3.257(3) 3
Rb P 3.3437(8) .
Rb C7 3.459(3) 4_665
Rb C19 3.519(3) 3
Rb C21 3.686(3) 3
P C1 1.752(3) .
P C8 1.866(3) .
P C17 1.877(3) .
C1 Si2 1.822(3) .
C1 Si1 1.822(3) .
Si1 C2 1.884(3) .
Si1 C4 1.888(3) .
Si1 C3 1.894(3) .
Si2 C7 1.883(3) .
Si2 C5 1.884(3) .
Si2 C6 1.889(3) .
C8 C9 1.404(4) .
C8 C13 1.416(4) .
C9 C10 1.385(4) .
C10 C11 1.377(4) .
C11 C12 1.379(4) .
C12 C13 1.397(4) .
C13 C14 1.511(4) .
C14 N1 1.477(4) .
N1 C16 1.463(4) .
N1 C15 1.466(4) .
C17 C18 1.389(4) .
C17 C22 1.407(4) .
C18 C19 1.379(4) .
C19 C20 1.386(4) .
C19 Rb 3.519(3) 3
C20 C21 1.382(4) .
C20 Rb 3.257(3) 3
C21 C22 1.401(4) .
C21 Rb 3.686(3) 3
C22 C23 1.512(4) .
C23 N2 1.478(4) .
N2 C24 1.454(4) .
N2 C25 1.464(4) .
